data_4108204
loop_
_publ_author_name
'K. C. Nicolaou'
'T. Robert Wu'
'David Sarlah'
'David M. Shaw'
'Eric Rowcliffe'
'Dennis R. Burton'

_publ_section_title
;
 Total Synthesis, Revised Structure, and Biological Evaluation of
 Biyouyanagin A and Analogues Thereof
;
_journal_name_full 'Journal of the American Chemical Society'
_journal_page_first 11114
_journal_page_last 11121
_journal_paper_doi 10.1021/ja802805c
_journal_volume 130
_journal_year 2008
_chemical_formula_sum 'C23 H22 O5'
_chemical_formula_weight 378.41
_chemical_name_systematic
; 
 ? 
;
_space_group_IT_number 4
_symmetry_cell_setting monoclinic
_symmetry_space_group_name_Hall 'P 2yb'
_symmetry_space_group_name_H-M 'P 1 21 1'
_atom_sites_solution_hydrogens geom
_atom_sites_solution_primary direct
_atom_sites_solution_secondary difmap
_audit_creation_method SHELXL-97
_cell_angle_alpha 90.00
_cell_angle_beta 97.31(3)
_cell_angle_gamma 90.00
_cell_formula_units_Z 2
_cell_length_a 10.971(2)
_cell_length_b 7.6978(15)
_cell_length_c 11.741(2)
_cell_measurement_reflns_used 2242
_cell_measurement_temperature 296(2)
_cell_measurement_theta_max 22.89
_cell_measurement_theta_min 3.17
_cell_volume 983.5(3)
_computing_cell_refinement 'Bruker SMART'
_computing_data_collection 'Bruker SMART'
_computing_data_reduction 'Bruker SAINT'
_computing_molecular_graphics 'Bruker SHELXTL'
_computing_publication_material 'Bruker SHELXTL'
_computing_structure_refinement 'SHELXL-97 (Sheldrick, 1997)'
_computing_structure_solution 'SHELXS-97 (Sheldrick, 1997)'
_diffrn_ambient_temperature 296(2)
_diffrn_measured_fraction_theta_full 0.999
_diffrn_measured_fraction_theta_max 0.999
_diffrn_measurement_device_type 'CCD area detector'
_diffrn_measurement_method 'phi and omega scans'
_diffrn_radiation_monochromator graphite
_diffrn_radiation_source 'fine-focus sealed tube'
_diffrn_radiation_type MoK\a
_diffrn_radiation_wavelength 0.71073
_diffrn_reflns_av_R_equivalents 0.0472
_diffrn_reflns_av_sigmaI/netI 0.0857
_diffrn_reflns_limit_h_max 13
_diffrn_reflns_limit_h_min -13
_diffrn_reflns_limit_k_max 9
_diffrn_reflns_limit_k_min -9
_diffrn_reflns_limit_l_max 13
_diffrn_reflns_limit_l_min -13
_diffrn_reflns_number 7253
_diffrn_reflns_theta_full 25.00
_diffrn_reflns_theta_max 25.00
_diffrn_reflns_theta_min 1.75
_diffrn_standards_decay_% 1
_exptl_absorpt_coefficient_mu 0.090
_exptl_absorpt_correction_T_max 0.9973
_exptl_absorpt_correction_T_min 0.9797
_exptl_absorpt_correction_type multi-scan
_exptl_absorpt_process_details 'SADABS (Sheldrick, 1999)'
_exptl_crystal_colour Colorless
_exptl_crystal_density_diffrn 1.278
_exptl_crystal_density_meas 0
_exptl_crystal_description Plate-like
_exptl_crystal_F_000 400
_exptl_crystal_size_max 0.23
_exptl_crystal_size_mid 0.17
_exptl_crystal_size_min 0.03
_refine_diff_density_max 0.172
_refine_diff_density_min -0.170
_refine_diff_density_rms 0.042
_refine_ls_abs_structure_details 'Flack H D (1983), Acta Cryst. A39, 876-881'
_refine_ls_abs_structure_Flack 0(2)
_refine_ls_extinction_method none
_refine_ls_goodness_of_fit_ref 1.185
_refine_ls_hydrogen_treatment constr
_refine_ls_matrix_type full
_refine_ls_number_parameters 254
_refine_ls_number_reflns 3439
_refine_ls_number_restraints 1
_refine_ls_restrained_S_all 1.185
_refine_ls_R_factor_all 0.1132
_refine_ls_R_factor_gt 0.0817
_refine_ls_shift/su_max 0.006
_refine_ls_shift/su_mean 0.001
_refine_ls_structure_factor_coef Fsqd
_refine_ls_weighting_details 'calc w=1/[\s^2^(Fo^2^)+(0.0425P)^2^+0.0000P] where P=(Fo^2^+2Fc^2^)/3'
_refine_ls_weighting_scheme calc
_refine_ls_wR_factor_gt 0.1359
_refine_ls_wR_factor_ref 0.1473
_reflns_number_gt 2465
_reflns_number_total 3439
_reflns_threshold_expression >2sigma(I)
_cod_data_source_file ja802805c-file008.cif
_cod_data_source_block srld
_cod_database_code 4108204

loop_
_symmetry_equiv_pos_as_xyz
'x, y, z'
'-x, y+1/2, -z'

loop_
_atom_site_label
_atom_site_type_symbol
_atom_site_fract_x
_atom_site_fract_y
_atom_site_fract_z
_atom_site_U_iso_or_equiv
_atom_site_adp_type
_atom_site_occupancy
_atom_site_symmetry_multiplicity
_atom_site_calc_flag
_atom_site_refinement_flags
O1 O 0.7569(3) 0.3978(4) 0.2368(2) 0.0456(9) Uani 1 1 d .
O2 O 1.0035(3) 0.2420(4) 0.1021(2) 0.0503(9) Uani 1 1 d .
O3 O 0.8800(4) 0.1311(5) 0.3742(3) 0.0782(12) Uani 1 1 d .
O4 O 1.0459(3) 0.2993(5) 0.3833(3) 0.0600(10) Uani 1 1 d .
O5 O 1.1657(3) 0.7857(4) 0.2396(3) 0.0565(9) Uani 1 1 d .
C1 C 0.5065(4) 0.4265(7) 0.1976(4) 0.0509(14) Uani 1 1 d .
H1 H 0.5500 0.4731 0.2637 0.061 Uiso 1 1 calc R
C2 C 0.3807(5) 0.4371(7) 0.1811(5) 0.0593(15) Uani 1 1 d .
H2 H 0.3396 0.4929 0.2352 0.071 Uiso 1 1 calc R
C3 C 0.3149(5) 0.3653(7) 0.0843(5) 0.0641(16) Uani 1 1 d .
H3 H 0.2294 0.3669 0.0748 0.077 Uiso 1 1 calc R
C4 C 0.3770(5) 0.2919(8) 0.0029(5) 0.0698(17) Uani 1 1 d .
H4 H 0.3334 0.2488 -0.0642 0.084 Uiso 1 1 calc R
C5 C 0.5028(4) 0.2808(7) 0.0188(4) 0.0497(12) Uani 1 1 d .
H5 H 0.5436 0.2282 -0.0368 0.060 Uiso 1 1 calc R
C6 C 0.5692(4) 0.3473(5) 0.1171(4) 0.0384(11) Uani 1 1 d .
C7 C 0.7033(4) 0.3347(6) 0.1341(4) 0.0394(11) Uani 1 1 d .
C8 C 0.7841(4) 0.2712(7) 0.0688(4) 0.0475(12) Uani 1 1 d .
H8 H 0.7648 0.2239 -0.0041 0.057 Uiso 1 1 calc R
C9 C 0.9049(4) 0.2877(6) 0.1293(3) 0.0357(10) Uani 1 1 d .
C10 C 0.8872(4) 0.3745(6) 0.2427(3) 0.0375(11) Uani 1 1 d .
C11 C 0.9337(5) 0.2528(7) 0.3403(4) 0.0485(13) Uani 1 1 d .
C12 C 1.0803(4) 0.4576(7) 0.3285(4) 0.0489(13) Uani 1 1 d .
H12A H 1.1331 0.4316 0.2703 0.059 Uiso 1 1 calc R
H12B H 1.1237 0.5356 0.3845 0.059 Uiso 1 1 calc R
C13 C 0.9601(4) 0.5395(6) 0.2740(4) 0.0360(11) Uani 1 1 d .
C14 C 0.9013(5) 0.6434(8) 0.3617(4) 0.0583(14) Uani 1 1 d .
H14A H 0.8257 0.6930 0.3260 0.070 Uiso 1 1 calc R
H14B H 0.9560 0.7347 0.3914 0.070 Uiso 1 1 calc R
H14C H 0.8849 0.5686 0.4234 0.070 Uiso 1 1 calc R
C15 C 0.9764(4) 0.6501(7) 0.1678(4) 0.0474(12) Uani 1 1 d .
H15A H 1.0210 0.5816 0.1174 0.057 Uiso 1 1 calc R
H15B H 0.8957 0.6737 0.1268 0.057 Uiso 1 1 calc R
C16 C 1.0426(4) 0.8209(6) 0.1905(5) 0.0567(14) Uani 1 1 d .
H16A H 1.0425 0.8848 0.1193 0.068 Uiso 1 1 calc R
H16B H 1.0014 0.8907 0.2428 0.068 Uiso 1 1 calc R
C17 C 1.2308(5) 0.9404(8) 0.2695(6) 0.083(2) Uani 1 1 d .
H17A H 1.1885 1.0064 0.3229 0.099 Uiso 1 1 calc R
H17B H 1.2339 1.0106 0.2013 0.099 Uiso 1 1 calc R
C18 C 1.3586(5) 0.9004(6) 0.3233(5) 0.0565(14) Uani 1 1 d .
C19 C 1.4568(6) 0.9528(8) 0.2729(5) 0.0691(16) Uani 1 1 d .
H19 H 1.4433 1.0106 0.2028 0.083 Uiso 1 1 calc R
C20 C 1.5750(7) 0.9236(10) 0.3211(7) 0.093(2) Uani 1 1 d .
H20 H 1.6403 0.9606 0.2838 0.112 Uiso 1 1 calc R
C21 C 1.5973(6) 0.8391(9) 0.4253(7) 0.083(2) Uani 1 1 d .
H21 H 1.6774 0.8208 0.4598 0.099 Uiso 1 1 calc R
C22 C 1.4990(7) 0.7824(9) 0.4773(5) 0.087(2) Uani 1 1 d .
H22 H 1.5121 0.7226 0.5466 0.104 Uiso 1 1 calc R
C23 C 1.3811(6) 0.8145(8) 0.4263(5) 0.0758(17) Uani 1 1 d .
H23 H 1.3151 0.7771 0.4624 0.091 Uiso 1 1 calc R

loop_
_atom_site_aniso_label
_atom_site_aniso_U_11
_atom_site_aniso_U_22
_atom_site_aniso_U_33
_atom_site_aniso_U_23
_atom_site_aniso_U_13
_atom_site_aniso_U_12
O1 0.0386(18) 0.063(2) 0.0347(18) -0.0113(17) 0.0048(13) -0.0017(17)
O2 0.045(2) 0.061(2) 0.046(2) -0.0066(18) 0.0077(15) 0.0075(17)
O3 0.087(3) 0.073(3) 0.074(3) 0.025(2) 0.007(2) -0.021(3)
O4 0.058(2) 0.067(2) 0.052(2) 0.023(2) -0.0044(16) -0.005(2)
O5 0.059(2) 0.0344(19) 0.073(2) 0.0073(19) -0.0040(17) -0.0042(17)
C1 0.029(3) 0.066(4) 0.056(3) 0.007(3) 0.002(2) -0.006(3)
C2 0.053(4) 0.053(3) 0.073(4) -0.003(3) 0.013(3) -0.008(3)
C3 0.043(3) 0.053(3) 0.095(5) 0.005(3) 0.004(3) -0.003(3)
C4 0.043(3) 0.080(4) 0.079(4) -0.007(4) -0.018(3) 0.002(3)
C5 0.044(3) 0.053(3) 0.052(3) -0.005(3) 0.004(2) -0.006(3)
C6 0.042(3) 0.026(2) 0.047(3) 0.005(2) 0.006(2) 0.000(2)
C7 0.045(3) 0.036(3) 0.037(3) -0.005(2) 0.002(2) -0.008(2)
C8 0.057(3) 0.056(3) 0.029(2) -0.016(3) 0.005(2) -0.004(3)
C9 0.030(2) 0.038(3) 0.039(3) -0.006(2) 0.0041(19) 0.001(2)
C10 0.034(3) 0.054(3) 0.025(2) 0.001(2) 0.0037(18) -0.001(2)
C11 0.058(3) 0.052(3) 0.035(3) 0.007(3) 0.005(2) -0.016(3)
C12 0.046(3) 0.060(3) 0.039(3) 0.014(3) -0.002(2) -0.005(3)
C13 0.036(3) 0.052(3) 0.019(2) 0.000(2) 0.0010(19) 0.005(2)
C14 0.063(4) 0.070(3) 0.042(3) -0.016(3) 0.008(3) -0.009(3)
C15 0.043(3) 0.054(3) 0.043(3) -0.005(3) -0.006(2) -0.006(3)
C16 0.063(3) 0.038(3) 0.068(4) 0.012(3) 0.007(3) 0.009(3)
C17 0.084(5) 0.045(3) 0.111(5) -0.004(4) -0.018(4) -0.015(3)
C18 0.069(4) 0.036(3) 0.063(4) -0.007(3) 0.004(3) -0.016(3)
C19 0.086(5) 0.058(4) 0.063(4) -0.010(3) 0.011(4) -0.010(4)
C20 0.092(6) 0.083(5) 0.110(6) -0.018(5) 0.035(5) -0.010(5)
C21 0.060(4) 0.080(5) 0.106(6) -0.023(5) 0.003(4) 0.008(4)
C22 0.097(5) 0.081(5) 0.076(4) 0.007(4) -0.012(4) 0.019(5)
C23 0.089(5) 0.059(4) 0.080(4) 0.010(4) 0.017(3) -0.011(4)

loop_
_atom_type_symbol
_atom_type_description
_atom_type_scat_dispersion_real
_atom_type_scat_dispersion_imag
_atom_type_scat_source
C C 0.0033 0.0016 'International Tables Vol C Tables 4.2.6.8 and 6.1.1.4'
H H 0.0000 0.0000 'International Tables Vol C Tables 4.2.6.8 and 6.1.1.4'
O O 0.0106 0.0060 'International Tables Vol C Tables 4.2.6.8 and 6.1.1.4'

loop_
_geom_angle_atom_site_label_1
_geom_angle_atom_site_label_2
_geom_angle_atom_site_label_3
_geom_angle
C7 O1 C10 108.3(3)
C11 O4 C12 109.9(4)
C17 O5 C16 111.4(4)
C2 C1 C6 120.7(5)
C1 C2 C3 120.2(5)
C4 C3 C2 119.1(5)
C3 C4 C5 120.9(5)
C4 C5 C6 120.3(5)
C1 C6 C5 118.7(4)
C1 C6 C7 121.1(4)
C5 C6 C7 120.2(4)
C8 C7 O1 113.3(4)
C8 C7 C6 132.5(4)
O1 C7 C6 114.3(4)
C7 C8 C9 108.9(4)
O2 C9 C8 130.0(4)
O2 C9 C10 124.9(4)
C8 C9 C10 105.1(3)
O1 C10 C11 110.6(3)
O1 C10 C13 113.4(4)
C11 C10 C13 102.5(3)
O1 C10 C9 104.5(3)
C11 C10 C9 108.7(4)
C13 C10 C9 117.1(4)
O3 C11 O4 123.9(5)
O3 C11 C10 126.9(5)
O4 C11 C10 109.2(4)
O4 C12 C13 105.8(4)
C14 C13 C10 110.4(4)
C14 C13 C12 110.7(4)
C10 C13 C12 99.0(4)
C14 C13 C15 111.3(4)
C10 C13 C15 112.2(4)
C12 C13 C15 112.6(4)
C16 C15 C13 116.2(4)
O5 C16 C15 108.4(4)
O5 C17 C18 110.5(5)
C19 C18 C23 117.7(6)
C19 C18 C17 120.6(6)
C23 C18 C17 121.7(5)
C18 C19 C20 122.4(7)
C19 C20 C21 119.8(7)
C22 C21 C20 118.8(6)
C21 C22 C23 119.8(6)
C18 C23 C22 121.5(6)

loop_
_geom_bond_atom_site_label_1
_geom_bond_atom_site_label_2
_geom_bond_distance
O1 C7 1.362(5)
O1 C10 1.433(4)
O2 C9 1.218(5)
O3 C11 1.201(5)
O4 C11 1.319(5)
O4 C12 1.451(6)
O5 C17 1.410(6)
O5 C16 1.425(5)
C1 C2 1.372(6)
C1 C6 1.379(6)
C2 C3 1.383(7)
C3 C4 1.364(7)
C4 C5 1.372(6)
C5 C6 1.383(6)
C6 C7 1.463(5)
C7 C8 1.336(6)
C8 C9 1.427(6)
C9 C10 1.524(6)
C10 C11 1.517(6)
C10 C13 1.521(6)
C12 C13 1.527(6)
C13 C14 1.512(6)
C13 C15 1.539(6)
C15 C16 1.509(7)
C17 C18 1.495(7)
C18 C19 1.355(7)
C18 C23 1.372(7)
C19 C20 1.366(8)
C20 C21 1.380(9)
C21 C22 1.376(8)
C22 C23 1.377(8)

loop_
_geom_torsion_atom_site_label_1
_geom_torsion_atom_site_label_2
_geom_torsion_atom_site_label_3
_geom_torsion_atom_site_label_4
_geom_torsion
C6 C1 C2 C3 1.3(8)
C1 C2 C3 C4 -3.4(8)
C2 C3 C4 C5 3.4(9)
C3 C4 C5 C6 -1.3(8)
C2 C1 C6 C5 0.8(7)
C2 C1 C6 C7 -179.8(4)
C4 C5 C6 C1 -0.8(7)
C4 C5 C6 C7 179.7(5)
C10 O1 C7 C8 -0.3(5)
C10 O1 C7 C6 179.0(3)
C1 C6 C7 C8 -177.4(5)
C5 C6 C7 C8 2.1(8)
C1 C6 C7 O1 3.5(6)
C5 C6 C7 O1 -177.0(4)
O1 C7 C8 C9 0.7(6)
C6 C7 C8 C9 -178.3(4)
C7 C8 C9 O2 177.8(5)
C7 C8 C9 C10 -0.8(5)
C7 O1 C10 C11 -117.0(4)
C7 O1 C10 C13 128.4(4)
C7 O1 C10 C9 -0.2(5)
O2 C9 C10 O1 -178.1(4)
C8 C9 C10 O1 0.6(5)
O2 C9 C10 C11 -60.0(6)
C8 C9 C10 C11 118.7(4)
O2 C9 C10 C13 55.5(6)
C8 C9 C10 C13 -125.8(4)
C12 O4 C11 O3 -176.2(5)
C12 O4 C11 C10 4.6(5)
O1 C10 C11 O3 33.5(7)
C13 C10 C11 O3 154.7(5)
C9 C10 C11 O3 -80.7(6)
O1 C10 C11 O4 -147.4(4)
C13 C10 C11 O4 -26.2(5)
C9 C10 C11 O4 98.4(4)
C11 O4 C12 C13 18.9(5)
O1 C10 C13 C14 37.6(5)
C11 C10 C13 C14 -81.7(4)
C9 C10 C13 C14 159.4(4)
O1 C10 C13 C12 153.8(3)
C11 C10 C13 C12 34.5(4)
C9 C10 C13 C12 -84.4(4)
O1 C10 C13 C15 -87.2(4)
C11 C10 C13 C15 153.5(4)
C9 C10 C13 C15 34.6(5)
O4 C12 C13 C14 82.8(5)
O4 C12 C13 C10 -33.2(4)
O4 C12 C13 C15 -151.9(4)
C14 C13 C15 C16 52.9(5)
C10 C13 C15 C16 177.2(4)
C12 C13 C15 C16 -72.1(6)
C17 O5 C16 C15 -176.4(5)
C13 C15 C16 O5 64.2(5)
C16 O5 C17 C18 178.7(4)
O5 C17 C18 C19 117.3(6)
O5 C17 C18 C23 -64.5(7)
C23 C18 C19 C20 -0.4(9)
C17 C18 C19 C20 177.9(6)
C18 C19 C20 C21 -0.4(10)
C19 C20 C21 C22 1.4(10)
C20 C21 C22 C23 -1.6(10)
C19 C18 C23 C22 0.2(8)
C17 C18 C23 C22 -178.1(6)
C21 C22 C23 C18 0.8(9)
